data_1509497
loop_
_publ_author_name
'Savariault, J.M.'
'Rozier, P.'
'Galy, J.'

_publ_section_title
;
 beta Ag V O3 crystal structure and relationships with Ag2 V4 O11 and
 delta Agx V2 O5
;
_journal_name_full 'Journal of Solid State Chemistry'
_journal_page_first 303
_journal_page_last 308
_journal_paper_doi 10.1006/jssc.1996.0117
_journal_volume 122
_journal_year 1996
_chemical_formula_sum 'Ag O3 V'
_chemical_name_systematic 'Ag (V O3)'
_space_group_IT_number 12
_symmetry_space_group_name_Hall '-C 2y'
_symmetry_space_group_name_H-M 'C 1 2/m 1'
_cell_angle_alpha 90
_cell_angle_beta 104.44
_cell_angle_gamma 90
_cell_formula_units_Z 8
_cell_length_a 18.106
_cell_length_b 3.5787
_cell_length_c 8.043
_cell_volume 504.690
_citation_journal_id_ASTM JSSCBI
_cod_data_source_file silver1-2_475.cif
_cod_data_source_block Ag1O3V1
_cod_original_cell_volume 504.6902
_cod_original_formula_sum 'Ag1 O3 V1'
_cod_database_code 1509497

loop_
_symmetry_equiv_pos_as_xyz
x,y,z
-x,y,-z
-x,-y,-z
x,-y,z
x+1/2,y+1/2,z
-x+1/2,y+1/2,-z
-x+1/2,-y+1/2,-z
x+1/2,-y+1/2,z

loop_
_atom_site_label
_atom_site_type_symbol
_atom_site_fract_x
_atom_site_fract_y
_atom_site_fract_z
_atom_site_occupancy
_atom_site_U_iso_or_equiv
O6 O-2 0.19 0 0.493 1 0.0
O5 O-2 0.349 0 0.712 1 0.0
O3 O-2 0.263 0 0.241 1 0.0
O2 O-2 0.124 0 0.017 1 0.0
O1 O-2 0.036 0 0.234 1 0.0
Ag2 Ag+1 0.5515 0 0.8629 1 0.0
Ag1 Ag+1 0 0 0.5 1 0.0
Ag3 Ag+1 0.255 0 0.9616 0.5 0.0
V2 V+5 0.3205 0 0.4398 1 0.0
O4 O-2 0.407 0 0.407 1 0.0
V1 V+5 0.1296 0 0.2277 1 0.0
